data_1531649
loop_
_publ_author_name
'Lafond, A.'
'Meerschaut, A.'
'Andre, G.'
'Bouree, F.'
'Leynaud, O.'

_publ_section_title
;
 Magnetic properties of Ln2 Ti2 S2 O5 compounds and magnetic structure of
 Tb2 Ti2 S2 O5
;
_journal_name_full 'Journal of Alloys Compd.'
_journal_page_first 185
_journal_page_last 193
_journal_volume 338
_journal_year 2002
_chemical_formula_sum 'O5 S2 Tb2 Ti2'
_chemical_name_systematic 'Tb2 Ti2 S2 O5'
_space_group_IT_number 139
_symmetry_space_group_name_Hall '-I 4 2'
_symmetry_space_group_name_H-M 'I 4/m m m'
_cell_angle_alpha 90
_cell_angle_beta 90
_cell_angle_gamma 90
_cell_formula_units_Z 2
_cell_length_a 3.78566
_cell_length_b 3.78566
_cell_length_c 22.859
_cell_volume 327.597
_citation_journal_id_ASTM JALCEU
_cod_data_source_file Lafond_JALCEU_2002_464.cif
_cod_data_source_block O5S2Tb2Ti2
_cod_original_cell_volume 327.5974
_cod_database_code 1531649

loop_
_symmetry_equiv_pos_as_xyz
x,y,z
-y,x,z
-x,-y,z
y,-x,z
x,-y,-z
y,x,-z
-x,y,-z
-y,-x,-z
-x,-y,-z
y,-x,-z
x,y,-z
-y,x,-z
-x,y,z
-y,-x,z
x,-y,z
y,x,z
x+1/2,y+1/2,z+1/2
-y+1/2,x+1/2,z+1/2
-x+1/2,-y+1/2,z+1/2
y+1/2,-x+1/2,z+1/2
x+1/2,-y+1/2,-z+1/2
y+1/2,x+1/2,-z+1/2
-x+1/2,y+1/2,-z+1/2
-y+1/2,-x+1/2,-z+1/2
-x+1/2,-y+1/2,-z+1/2
y+1/2,-x+1/2,-z+1/2
x+1/2,y+1/2,-z+1/2
-y+1/2,x+1/2,-z+1/2
-x+1/2,y+1/2,z+1/2
-y+1/2,-x+1/2,z+1/2
x+1/2,-y+1/2,z+1/2
y+1/2,x+1/2,z+1/2

loop_
_atom_site_label
_atom_site_type_symbol
_atom_site_fract_x
_atom_site_fract_y
_atom_site_fract_z
_atom_site_occupancy
_atom_site_U_iso_or_equiv
Tb1 Tb+3 0 0 0.1665 1 0.0
S1 S-2 0.5 0.5 0.2046 1 0.0
O2 O-2 0.5 0 0.0981 1 0.0
Ti1 Ti+4 0.5 0.5 0.07884 1 0.0
O1 O-2 0.5 0.5 0 1 0.0
